data_4342364
loop_
_publ_author_name
'Ghalib, Mohammed'
'Jones, Peter G.'
'Schulzke, Carola'
'Sziebert, D\'enes'
'Nyul\'aszi, L\'aszl\'o'
'Heinicke, Joachim W.'

_publ_section_title
;
 \p-Rich \s(2)P-Heterocycles: Bent \h(1)-P- and \m(2)-P-Coordinated
 1,3-Benzazaphosphole Copper(I) Halide Complexes.
;
_journal_issue 5
_journal_name_full 'Inorganic chemistry'
_journal_page_first 2117
_journal_paper_doi 10.1021/ic502367d
_journal_volume 54
_journal_year 2015
_chemical_formula_sum 'C88 H128 Cl9 Cu9 N6 O4 P6'
_chemical_formula_weight 2410.69
_chemical_name_systematic
;
 ?
;
_space_group_crystal_system triclinic
_space_group_IT_number 2
_space_group_name_Hall '-P 1'
_space_group_name_H-M_alt 'P -1'
_symmetry_space_group_name_Hall '-P 1'
_symmetry_space_group_name_H-M 'P -1'
_atom_sites_solution_hydrogens geom
_audit_creation_method SHELXL-2013
_cell_angle_alpha 85.18(3)
_cell_angle_beta 81.25(3)
_cell_angle_gamma 82.12(3)
_cell_formula_units_Z 1
_cell_length_a 13.330(3)
_cell_length_b 13.856(3)
_cell_length_c 13.861(3)
_cell_measurement_reflns_used 27931
_cell_measurement_temperature 170(2)
_cell_measurement_theta_max 58.6
_cell_measurement_theta_min 6.5
_cell_volume 2501.2(10)
_computing_structure_refinement 'SHELXL-2013 (Sheldrick, 2013)'
_diffrn_ambient_temperature 170(2)
_diffrn_measured_fraction_theta_full 0.997
_diffrn_measured_fraction_theta_max 0.978
_diffrn_measurement_device_type 'STOE IPDS2T'
_diffrn_measurement_method \w
_diffrn_radiation_type MoK\a
_diffrn_radiation_wavelength 0.71073
_diffrn_reflns_av_R_equivalents 0.1747
_diffrn_reflns_av_unetI/netI 0.2826
_diffrn_reflns_Laue_measured_fraction_full 0.997
_diffrn_reflns_Laue_measured_fraction_max 0.978
_diffrn_reflns_limit_h_max 18
_diffrn_reflns_limit_h_min -18
_diffrn_reflns_limit_k_max 19
_diffrn_reflns_limit_k_min -18
_diffrn_reflns_limit_l_max 16
_diffrn_reflns_limit_l_min -19
_diffrn_reflns_number 27931
_diffrn_reflns_point_group_measured_fraction_full 0.997
_diffrn_reflns_point_group_measured_fraction_max 0.978
_diffrn_reflns_theta_full 25.000
_diffrn_reflns_theta_max 29.317
_diffrn_reflns_theta_min 3.240
_diffrn_source 'fine-focus sealed tube'
_exptl_absorpt_coefficient_mu 2.260
_exptl_absorpt_correction_T_max 0.9506
_exptl_absorpt_correction_T_min 0.7042
_exptl_absorpt_correction_type numerical
_exptl_absorpt_process_details 'face indexed'
_exptl_crystal_colour yellow
_exptl_crystal_density_diffrn 1.600
_exptl_crystal_description block
_exptl_crystal_F_000 1234
_exptl_crystal_size_max 0.214
_exptl_crystal_size_mid 0.055
_exptl_crystal_size_min 0.038
_refine_diff_density_max 1.071
_refine_diff_density_min -0.670
_refine_diff_density_rms 0.156
_refine_ls_extinction_method none
_refine_ls_goodness_of_fit_ref 0.902
_refine_ls_hydrogen_treatment constr
_refine_ls_matrix_type full
_refine_ls_number_parameters 574
_refine_ls_number_reflns 13416
_refine_ls_number_restraints 15
_refine_ls_restrained_S_all 0.902
_refine_ls_R_factor_all 0.2505
_refine_ls_R_factor_gt 0.0997
_refine_ls_shift/su_max 0.000
_refine_ls_shift/su_mean 0.000
_refine_ls_structure_factor_coef Fsqd
_refine_ls_weighting_details 'w=1/[\s^2^(Fo^2^)+(0.0643P)^2^] where P=(Fo^2^+2Fc^2^)/3'
_refine_ls_weighting_scheme calc
_refine_ls_wR_factor_gt 0.1700
_refine_ls_wR_factor_ref 0.2157
_reflns_Friedel_coverage 0.000
_reflns_number_gt 4693
_reflns_number_total 13416
_reflns_threshold_expression 'I > 2\s(I)'
_cod_data_source_file ic502367d_si_001.cif
_cod_data_source_block shelx
_cod_depositor_comments 'Adding full bibliography for 4342364--4342369.cif.'
_cod_original_cell_volume 2501.3(9)
_cod_database_code 4342364
_shelx_space_group_comment
;
The symmetry employed for this shelxl refinement is uniquely defined
by the following loop, which should always be used as a source of
symmetry information in preference to the above space-group names.
They are only intended as comments.
;
_shelx_estimated_absorpt_t_min 0.643
_shelx_estimated_absorpt_t_max 0.919
_shelxl_version_number 2013-3

loop_
_space_group_symop_operation_xyz
'x, y, z'
'-x, -y, -z'

loop_
_atom_site_label
_atom_site_type_symbol
_atom_site_fract_x
_atom_site_fract_y
_atom_site_fract_z
_atom_site_U_iso_or_equiv
_atom_site_adp_type
_atom_site_occupancy
_atom_site_site_symmetry_order
_atom_site_calc_flag
_atom_site_refinement_flags_posn
_atom_site_refinement_flags_adp
_atom_site_refinement_flags_occupancy
_atom_site_disorder_assembly
_atom_site_disorder_group
Cu1 Cu 0.15071(10) 0.50753(9) 0.60998(9) 0.0331(3) Uani 1 1 d . . . . .
Cu2 Cu -0.05734(11) 0.48031(9) 0.69603(10) 0.0350(3) Uani 1 1 d . . . . .
Cu3 Cu 0.06015(10) 0.68418(9) 0.46966(9) 0.0323(3) Uani 1 1 d . . . . .
Cu4 Cu -0.2025(2) 0.68565(17) 0.57508(16) 0.0265(9) Uani 0.525(5) 1 d . . P A 1
Cu4A Cu -0.1356(3) 0.6435(2) 0.5459(2) 0.0307(10) Uani 0.475(5) 1 d . . P A 2
Cl1 Cl 0.15736(19) 0.67226(17) 0.59437(17) 0.0292(5) Uani 1 1 d . . . . .
Cl2 Cl -0.1439(2) 0.35338(17) 0.68105(17) 0.0316(5) Uani 1 1 d . . . . .
Cl3 Cl -0.1479(2) 0.63129(17) 0.71729(17) 0.0319(6) Uani 1 1 d . . . . .
Cl4 Cl 0.0000 0.5000 0.5000 0.0208(6) Uani 1 2 d S . P A .
P1 P 0.0865(2) 0.46272(18) 0.76376(17) 0.0251(5) Uani 1 1 d . . . . .
P2 P -0.0850(2) 0.78588(17) 0.49131(18) 0.0266(6) Uani 1 1 d . . . . .
P3 P 0.26753(19) 0.41261(18) 0.51355(17) 0.0247(5) Uani 1 1 d . . . . .
N1 N 0.1297(6) 0.3689(5) 0.9233(5) 0.0263(18) Uani 1 1 d . . . . .
N2 N -0.1200(7) 0.9577(5) 0.4062(6) 0.0301(19) Uani 1 1 d . . . . .
N3 N 0.4423(7) 0.4431(6) 0.4139(6) 0.0295(19) Uani 1 1 d . . . . .
C1 C 0.1053(7) 0.5310(6) 0.8615(6) 0.024(2) Uani 1 1 d . . . . .
C2 C 0.0983(8) 0.6323(7) 0.8655(8) 0.032(2) Uani 1 1 d . . . . .
H2 H 0.0852 0.6758 0.8109 0.038 Uiso 1 1 calc R U . . .
C3 C 0.1118(8) 0.6654(8) 0.9537(7) 0.034(2) Uani 1 1 d . . . . .
H3 H 0.1062 0.7337 0.9601 0.041 Uiso 1 1 calc R U . . .
C4 C 0.1335(8) 0.6009(7) 1.0345(7) 0.032(2) Uani 1 1 d . . . . .
H4 H 0.1418 0.6269 1.0936 0.038 Uiso 1 1 calc R U . . .
C5 C 0.1425(8) 0.5039(7) 1.0294(7) 0.030(2) Uani 1 1 d . . . . .
H5 H 0.1588 0.4609 1.0834 0.036 Uiso 1 1 calc R U . . .
C6 C 0.1272(6) 0.4674(7) 0.9416(6) 0.0205(18) Uani 1 1 d . . . . .
C7 C 0.1472(8) 0.2858(7) 0.9979(8) 0.034(2) Uani 1 1 d . . . . .
H7A H 0.1073 0.2335 0.9870 0.041 Uiso 1 1 calc R U . . .
H7B H 0.1210 0.3088 1.0638 0.041 Uiso 1 1 calc R U . . .
C8 C 0.2593(8) 0.2430(7) 0.9954(7) 0.033(2) Uani 1 1 d . . . . .
C9 C 0.3092(10) 0.2190(9) 0.8902(9) 0.056(4) Uani 1 1 d . . . . .
H9A H 0.3173 0.2798 0.8500 0.084 Uiso 1 1 calc R U . . .
H9B H 0.2655 0.1811 0.8616 0.084 Uiso 1 1 calc R U . . .
H9C H 0.3765 0.1808 0.8924 0.084 Uiso 1 1 calc R U . . .
C10 C 0.3193(8) 0.3077(8) 1.0364(7) 0.036(2) Uani 1 1 d . . . . .
H10A H 0.3176 0.3704 0.9980 0.054 Uiso 1 1 calc R U . . .
H10B H 0.3903 0.2770 1.0341 0.054 Uiso 1 1 calc R U . . .
H10C H 0.2898 0.3185 1.1045 0.054 Uiso 1 1 calc R U . . .
C11 C 0.2550(10) 0.1450(8) 1.0587(11) 0.063(4) Uani 1 1 d . . . . .
H11A H 0.3242 0.1098 1.0567 0.095 Uiso 1 1 calc R U . . .
H11B H 0.2113 0.1051 1.0328 0.095 Uiso 1 1 calc R U . . .
H11C H 0.2269 0.1585 1.1264 0.095 Uiso 1 1 calc R U . . .
C12 C 0.1111(8) 0.3562(8) 0.8343(7) 0.034(2) Uani 1 1 d . . . . .
H12 H 0.1113 0.2935 0.8113 0.041 Uiso 1 1 calc R U . . .
C13 C -0.1073(7) 0.8900(6) 0.5608(6) 0.0221(19) Uani 1 1 d . . . . .
C14 C -0.1083(7) 0.8953(7) 0.6626(8) 0.035(2) Uani 1 1 d . . . . .
H14 H -0.0974 0.8374 0.7035 0.043 Uiso 1 1 calc R U . . .
C15 C -0.1252(8) 0.9857(7) 0.7017(8) 0.033(2) Uani 1 1 d . . . . .
H15 H -0.1249 0.9900 0.7697 0.040 Uiso 1 1 calc R U . . .
C16 C -0.1428(8) 1.0706(8) 0.6416(8) 0.036(2) Uani 1 1 d . . . . .
H16 H -0.1550 1.1323 0.6693 0.043 Uiso 1 1 calc R U . . .
C17 C -0.1429(8) 1.0661(7) 0.5427(8) 0.034(2) Uani 1 1 d . . . . .
H17 H -0.1556 1.1241 0.5023 0.041 Uiso 1 1 calc R U . . .
C18 C -0.1241(7) 0.9760(7) 0.5032(7) 0.028(2) Uani 1 1 d . . . . .
C19 C -0.1298(8) 1.0341(7) 0.3253(7) 0.031(2) Uani 1 1 d . . . . .
H19A H -0.0817 1.0124 0.2673 0.038 Uiso 1 1 calc R U . . .
H19B H -0.1080 1.0943 0.3448 0.038 Uiso 1 1 calc R U . . .
C20 C -0.2368(9) 1.0596(7) 0.2955(8) 0.035(2) Uani 1 1 d . . . . .
C21 C -0.3123(9) 1.1054(8) 0.3774(8) 0.041(3) Uani 1 1 d . . . . .
H21A H -0.2894 1.1656 0.3934 0.062 Uiso 1 1 calc R U . . .
H21B H -0.3162 1.0596 0.4354 0.062 Uiso 1 1 calc R U . . .
H21C H -0.3800 1.1204 0.3564 0.062 Uiso 1 1 calc R U . . .
C22 C -0.2223(10) 1.1336(8) 0.2059(8) 0.051(3) Uani 1 1 d . . . . .
H22A H -0.1973 1.1914 0.2252 0.076 Uiso 1 1 calc R U . . .
H22B H -0.2880 1.1529 0.1816 0.076 Uiso 1 1 calc R U . . .
H22C H -0.1726 1.1033 0.1541 0.076 Uiso 1 1 calc R U . . .
C23 C -0.2736(10) 0.9686(8) 0.2641(9) 0.051(3) Uani 1 1 d . . . . .
H23A H -0.3402 0.9866 0.2414 0.077 Uiso 1 1 calc R U . . .
H23B H -0.2802 0.9203 0.3198 0.077 Uiso 1 1 calc R U . . .
H23C H -0.2239 0.9405 0.2110 0.077 Uiso 1 1 calc R U . . .
C24 C -0.1013(8) 0.8625(7) 0.3877(7) 0.031(2) Uani 1 1 d . . . . .
H24 H -0.0973 0.8396 0.3244 0.037 Uiso 1 1 calc R U . . .
C25 C 0.3798(7) 0.3441(6) 0.5491(7) 0.025(2) Uani 1 1 d . . . . .
C26 C 0.3942(9) 0.2746(6) 0.6259(7) 0.032(2) Uani 1 1 d . . . . .
H26 H 0.3369 0.2560 0.6695 0.038 Uiso 1 1 calc R U . . .
C27 C 0.4918(9) 0.2326(7) 0.6387(8) 0.037(3) Uani 1 1 d . . . . .
H27 H 0.5010 0.1841 0.6904 0.045 Uiso 1 1 calc R U . . .
C28 C 0.5767(9) 0.2602(8) 0.5771(8) 0.040(3) Uani 1 1 d . . . . .
H28 H 0.6433 0.2318 0.5885 0.048 Uiso 1 1 calc R U . . .
C29 C 0.5662(8) 0.3277(7) 0.5003(8) 0.034(2) Uani 1 1 d . . . . .
H29 H 0.6247 0.3455 0.4580 0.041 Uiso 1 1 calc R U . . .
C30 C 0.4680(7) 0.3702(7) 0.4850(6) 0.027(2) Uani 1 1 d . . . . .
C31 C 0.5174(7) 0.4857(7) 0.3388(7) 0.028(2) Uani 1 1 d . . . . .
H31A H 0.5844 0.4764 0.3629 0.034 Uiso 1 1 calc R U . . .
H31B H 0.4960 0.5568 0.3306 0.034 Uiso 1 1 calc R U . . .
C32 C 0.5314(9) 0.4428(7) 0.2377(7) 0.033(2) Uani 1 1 d . . . . .
C33 C 0.5742(11) 0.3358(9) 0.2465(9) 0.060(4) Uani 1 1 d . . . . .
H33A H 0.5312 0.3018 0.2984 0.090 Uiso 1 1 calc R U . . .
H33B H 0.6440 0.3297 0.2624 0.090 Uiso 1 1 calc R U . . .
H33C H 0.5750 0.3067 0.1843 0.090 Uiso 1 1 calc R U . . .
C34 C 0.6096(10) 0.5011(10) 0.1718(9) 0.059(4) Uani 1 1 d . . . . .
H34A H 0.6287 0.4718 0.1086 0.088 Uiso 1 1 calc R U . . .
H34B H 0.6707 0.4995 0.2036 0.088 Uiso 1 1 calc R U . . .
H34C H 0.5790 0.5689 0.1615 0.088 Uiso 1 1 calc R U . . .
C35 C 0.4341(9) 0.4555(9) 0.1931(9) 0.050(3) Uani 1 1 d . . . . .
H35A H 0.4485 0.4326 0.1268 0.075 Uiso 1 1 calc R U . . .
H35B H 0.4059 0.5246 0.1903 0.075 Uiso 1 1 calc R U . . .
H35C H 0.3843 0.4174 0.2331 0.075 Uiso 1 1 calc R U . . .
C36 C 0.3424(8) 0.4712(6) 0.4207(7) 0.028(2) Uani 1 1 d . . . . .
H36 H 0.3141 0.5205 0.3773 0.033 Uiso 1 1 calc R U . . .
Cu5 Cu 0.0000 0.0000 0.0000 0.0503(6) Uani 1 2 d S . P . .
Cl5 Cl 0.0040(3) -0.1135(2) 0.1098(2) 0.0625(9) Uani 1 1 d . . . . .
O1 O 0.4180(9) 0.8022(9) 0.9710(8) 0.089(4) Uani 1 1 d . . . . .
C41 C 0.3748(12) 0.7294(12) 1.0324(12) 0.077(5) Uani 1 1 d D . . . .
H41A H 0.4232 0.6685 1.0310 0.093 Uiso 1 1 calc R U . B 1
H41B H 0.3115 0.7160 1.0095 0.093 Uiso 1 1 calc R U . B 1
C42 C 0.351(5) 0.762(2) 1.1335(17) 0.113(10) Uani 0.66(6) 1 d D . P C 1
H42A H 0.4104 0.7483 1.1691 0.136 Uiso 0.66(6) 1 calc R U P C 1
H42B H 0.2922 0.7316 1.1714 0.136 Uiso 0.66(6) 1 calc R U P C 1
C42A C 0.322(7) 0.790(6) 1.115(5) 0.113(10) Uani 0.34(6) 1 d D . P C 2
H42C H 0.2494 0.8084 1.1060 0.136 Uiso 0.34(6) 1 calc R U P C 2
H42D H 0.3234 0.7496 1.1772 0.136 Uiso 0.34(6) 1 calc R U P C 2
C43 C 0.323(4) 0.869(3) 1.110(2) 0.113(10) Uani 0.66(6) 1 d D . P C 1
H43A H 0.2494 0.8840 1.1043 0.136 Uiso 0.66(6) 1 calc R U P C 1
H43B H 0.3389 0.9074 1.1614 0.136 Uiso 0.66(6) 1 calc R U P C 1
C43A C 0.368(8) 0.882(6) 1.1235(18) 0.113(10) Uani 0.34(6) 1 d D . P C 2
H43C H 0.3190 0.9347 1.1533 0.136 Uiso 0.34(6) 1 calc R U P C 2
H43D H 0.4312 0.8705 1.1546 0.136 Uiso 0.34(6) 1 calc R U P C 2
C44 C 0.3871(13) 0.8911(11) 1.0141(12) 0.083(5) Uani 1 1 d D . . . .
H44A H 0.3467 0.9369 0.9715 0.099 Uiso 1 1 calc R U . C 1
H44B H 0.4475 0.9213 1.0246 0.099 Uiso 1 1 calc R U . C 1
O2 O -0.3482(12) 0.7910(9) 0.6310(9) 0.112(5) Uani 1 1 d . . . . .
C51 C -0.3844(10) 0.8742(9) 0.5717(9) 0.052(3) Uani 1 1 d . . . . .
H51A H -0.4451 0.8597 0.5451 0.063 Uiso 1 1 calc R U . . .
H51B H -0.3307 0.8851 0.5156 0.063 Uiso 1 1 calc R U . . .
C52 C -0.4125(12) 0.9665(10) 0.6241(10) 0.065(4) Uani 1 1 d . . . . .
H52A H -0.4743 1.0063 0.6041 0.077 Uiso 1 1 calc R U . . .
H52B H -0.3554 1.0066 0.6167 0.077 Uiso 1 1 calc R U . . .
C53 C -0.4338(12) 0.9142(16) 0.7331(11) 0.104(7) Uani 1 1 d . . . . .
H53A H -0.4168 0.9537 0.7833 0.125 Uiso 1 1 calc R U . . .
H53B H -0.5056 0.9006 0.7500 0.125 Uiso 1 1 calc R U . . .
C54 C -0.3614(14) 0.8227(12) 0.7208(12) 0.086(5) Uani 1 1 d . . . . .
H54A H -0.2942 0.8341 0.7367 0.103 Uiso 1 1 calc R U . . .
H54B H -0.3871 0.7711 0.7681 0.103 Uiso 1 1 calc R U . . .

loop_
_atom_site_aniso_label
_atom_site_aniso_U_11
_atom_site_aniso_U_22
_atom_site_aniso_U_33
_atom_site_aniso_U_23
_atom_site_aniso_U_13
_atom_site_aniso_U_12
Cu1 0.0403(8) 0.0285(6) 0.0252(6) -0.0013(5) 0.0049(5) 0.0038(6)
Cu2 0.0393(8) 0.0303(7) 0.0379(7) -0.0079(6) -0.0110(6) -0.0036(6)
Cu3 0.0359(8) 0.0294(6) 0.0302(7) -0.0037(5) -0.0052(6) 0.0029(5)
Cu4 0.0331(18) 0.0262(13) 0.0225(12) 0.0005(10) -0.0075(11) -0.0092(12)
Cu4A 0.038(2) 0.0278(16) 0.0281(15) 0.0033(11) -0.0075(13) -0.0095(14)
Cl1 0.0326(14) 0.0256(11) 0.0299(12) -0.0001(9) -0.0073(10) -0.0034(10)
Cl2 0.0408(15) 0.0276(12) 0.0255(11) -0.0023(9) 0.0009(10) -0.0077(10)
Cl3 0.0408(15) 0.0300(12) 0.0241(11) 0.0006(9) -0.0078(10) 0.0009(11)
Cl4 0.0262(17) 0.0180(14) 0.0184(14) 0.0004(11) -0.0047(12) -0.0030(12)
P1 0.0270(14) 0.0288(13) 0.0193(11) -0.0009(10) -0.0041(10) -0.0025(10)
P2 0.0340(15) 0.0162(11) 0.0287(13) 0.0004(10) -0.0064(11) 0.0005(10)
P3 0.0244(14) 0.0262(12) 0.0233(12) -0.0030(10) 0.0012(10) -0.0063(10)
N1 0.039(5) 0.020(4) 0.022(4) 0.007(3) -0.006(3) -0.013(3)
N2 0.039(5) 0.016(4) 0.034(5) 0.004(3) -0.003(4) -0.006(3)
N3 0.035(5) 0.031(4) 0.023(4) 0.003(3) -0.004(4) -0.006(4)
C1 0.025(5) 0.026(5) 0.018(4) -0.002(4) 0.003(4) 0.001(4)
C2 0.035(6) 0.022(5) 0.038(6) -0.002(4) -0.004(5) 0.000(4)
C3 0.028(6) 0.044(6) 0.034(6) -0.009(5) -0.003(4) -0.010(5)
C4 0.036(6) 0.040(6) 0.021(5) -0.010(4) -0.005(4) -0.006(5)
C5 0.028(5) 0.033(5) 0.029(5) -0.006(4) -0.002(4) -0.006(4)
C6 0.007(4) 0.033(5) 0.021(4) 0.001(4) -0.006(3) 0.002(3)
C7 0.034(6) 0.039(6) 0.035(5) 0.007(5) -0.010(5) -0.026(5)
C8 0.033(6) 0.030(5) 0.039(6) -0.006(4) -0.018(5) 0.004(4)
C9 0.058(9) 0.056(8) 0.051(7) -0.022(6) -0.013(6) 0.022(6)
C10 0.023(6) 0.049(6) 0.031(5) 0.004(5) 0.001(4) 0.001(5)
C11 0.058(9) 0.036(7) 0.089(10) 0.040(7) -0.017(8) -0.005(6)
C12 0.044(7) 0.036(6) 0.025(5) -0.009(4) -0.003(4) -0.011(5)
C13 0.024(5) 0.018(4) 0.023(4) 0.001(4) 0.003(4) -0.007(4)
C14 0.018(5) 0.031(5) 0.057(7) -0.007(5) -0.005(5) 0.001(4)
C15 0.038(6) 0.030(5) 0.031(5) -0.005(4) -0.007(5) 0.001(5)
C16 0.025(6) 0.032(5) 0.052(7) -0.015(5) -0.010(5) -0.001(4)
C17 0.038(6) 0.021(5) 0.040(6) -0.001(4) -0.003(5) 0.001(4)
C18 0.020(5) 0.024(5) 0.040(6) 0.006(4) -0.008(4) -0.003(4)
C19 0.043(6) 0.024(5) 0.023(5) 0.000(4) 0.004(4) 0.000(4)
C20 0.045(7) 0.023(5) 0.043(6) 0.008(4) -0.027(5) -0.005(4)
C21 0.035(6) 0.039(6) 0.045(6) 0.001(5) 0.001(5) 0.003(5)
C22 0.064(9) 0.040(6) 0.040(7) 0.014(5) -0.004(6) 0.006(6)
C23 0.056(8) 0.039(7) 0.059(8) -0.010(6) -0.007(6) -0.005(6)
C24 0.038(6) 0.030(5) 0.028(5) -0.001(4) -0.015(4) -0.001(4)
C25 0.030(5) 0.017(4) 0.032(5) -0.003(4) -0.010(4) -0.009(4)
C26 0.053(7) 0.018(4) 0.023(5) -0.002(4) -0.002(5) -0.002(4)
C27 0.055(7) 0.023(5) 0.030(5) 0.002(4) -0.005(5) 0.007(5)
C28 0.038(7) 0.041(6) 0.040(6) -0.006(5) -0.011(5) 0.007(5)
C29 0.027(6) 0.036(6) 0.040(6) -0.006(5) -0.011(5) 0.004(4)
C30 0.021(5) 0.043(6) 0.014(4) -0.007(4) -0.002(4) 0.004(4)
C31 0.022(5) 0.032(5) 0.032(5) -0.007(4) 0.003(4) -0.013(4)
C32 0.051(7) 0.026(5) 0.026(5) -0.007(4) 0.000(5) -0.017(5)
C33 0.078(10) 0.047(7) 0.048(7) -0.016(6) -0.010(7) 0.024(7)
C34 0.042(8) 0.078(9) 0.054(8) -0.009(7) 0.020(6) -0.026(7)
C35 0.039(7) 0.064(8) 0.050(7) -0.020(6) -0.003(6) -0.013(6)
C36 0.039(6) 0.017(4) 0.025(5) 0.009(4) -0.003(4) -0.005(4)
Cu5 0.0547(14) 0.0491(12) 0.0484(12) -0.0192(10) 0.0017(10) -0.0118(10)
Cl5 0.084(3) 0.0549(19) 0.0511(18) -0.0191(15) -0.0033(17) -0.0164(18)
O1 0.087(9) 0.089(8) 0.081(8) -0.009(7) 0.000(6) 0.013(7)
C41 0.059(10) 0.077(10) 0.098(13) 0.006(10) -0.001(9) -0.034(8)
C42 0.16(3) 0.081(13) 0.096(12) -0.033(11) 0.042(14) -0.043(15)
C42A 0.16(3) 0.081(13) 0.096(12) -0.033(11) 0.042(14) -0.043(15)
C43 0.16(3) 0.081(13) 0.096(12) -0.033(11) 0.042(14) -0.043(15)
C43A 0.16(3) 0.081(13) 0.096(12) -0.033(11) 0.042(14) -0.043(15)
C44 0.083(12) 0.057(9) 0.096(12) 0.009(9) -0.008(10) 0.018(8)
O2 0.170(14) 0.091(9) 0.079(9) 0.002(7) -0.027(9) -0.026(9)
C51 0.046(8) 0.050(7) 0.055(8) 0.016(6) -0.004(6) -0.002(6)
C52 0.062(10) 0.071(10) 0.059(9) -0.001(7) 0.002(7) -0.015(8)
C53 0.048(9) 0.21(2) 0.062(10) -0.086(12) -0.010(7) -0.003(12)
C54 0.103(14) 0.085(11) 0.060(10) -0.010(9) 0.029(9) -0.023(10)

loop_
_atom_type_symbol
_atom_type_description
_atom_type_scat_dispersion_real
_atom_type_scat_dispersion_imag
_atom_type_scat_source
C C 0.0033 0.0016 'International Tables Vol C Tables 4.2.6.8 and 6.1.1.4'
H H 0.0000 0.0000 'International Tables Vol C Tables 4.2.6.8 and 6.1.1.4'
N N 0.0061 0.0033 'International Tables Vol C Tables 4.2.6.8 and 6.1.1.4'
O O 0.0106 0.0060 'International Tables Vol C Tables 4.2.6.8 and 6.1.1.4'
P P 0.1023 0.0942 'International Tables Vol C Tables 4.2.6.8 and 6.1.1.4'
Cl Cl 0.1484 0.1585 'International Tables Vol C Tables 4.2.6.8 and 6.1.1.4'
Cu Cu 0.3201 1.2651 'International Tables Vol C Tables 4.2.6.8 and 6.1.1.4'

loop_
_geom_angle_atom_site_label_1
_geom_angle_atom_site_label_2
_geom_angle_atom_site_label_3
_geom_angle
_geom_angle_site_symmetry_1
_geom_angle_site_symmetry_3
P1 Cu1 P3 124.19(11) . .
P1 Cu1 Cl1 109.98(10) . .
P3 Cu1 Cl1 117.93(10) . .
P1 Cu1 Cl4 105.95(9) . .
P3 Cu1 Cl4 93.63(8) . .
Cl1 Cu1 Cl4 98.89(8) . .
P1 Cu1 Cu2 49.40(8) . .
P3 Cu1 Cu2 130.48(9) . .
Cl1 Cu1 Cu2 106.54(8) . .
Cl4 Cu1 Cu2 57.46(4) . .
P1 Cu2 Cl2 122.95(11) . .
P1 Cu2 Cl3 111.65(11) . .
Cl2 Cu2 Cl3 118.57(11) . .
P1 Cu2 Cl4 106.41(8) . .
Cl2 Cu2 Cl4 91.63(8) . .
Cl3 Cu2 Cl4 98.51(8) . .
P1 Cu2 Cu1 49.59(7) . .
Cl2 Cu2 Cu1 127.83(8) . .
Cl3 Cu2 Cu1 107.81(9) . .
Cl4 Cu2 Cu1 57.73(5) . .
P2 Cu3 Cl2 122.92(11) . 2_566
P2 Cu3 Cl1 115.18(10) . .
Cl2 Cu3 Cl1 116.83(11) 2_566 .
P2 Cu3 Cl4 104.81(9) . .
Cl2 Cu3 Cl4 90.20(8) 2_566 .
Cl1 Cu3 Cl4 97.53(8) . .
P2 Cu3 Cu4A 50.94(9) . .
Cl2 Cu3 Cu4A 125.41(11) 2_566 .
Cl1 Cu3 Cu4A 109.01(10) . .
Cl4 Cu3 Cu4A 54.88(7) . .
Cl3 Cu4 P3 121.35(14) . 2_566
Cl3 Cu4 O2 100.4(3) . .
P3 Cu4 O2 101.5(4) 2_566 .
Cl3 Cu4 P2 107.42(14) . .
P3 Cu4 P2 117.47(13) 2_566 .
O2 Cu4 P2 105.8(3) . .
P2 Cu4A P3 120.91(15) . 2_566
P2 Cu4A Cl3 108.39(14) . .
P3 Cu4A Cl3 114.45(15) 2_566 .
P2 Cu4A Cl4 112.65(14) . .
P3 Cu4A Cl4 96.82(12) 2_566 .
Cl3 Cu4A Cl4 101.42(12) . .
P2 Cu4A Cu3 51.60(10) . .
P3 Cu4A Cu3 135.81(14) 2_566 .
Cl3 Cu4A Cu3 107.95(13) . .
Cl4 Cu4A Cu3 62.21(8) . .
Cu1 Cl1 Cu3 89.10(10) . .
Cu2 Cl2 Cu3 95.82(11) . 2_566
Cu4 Cl3 Cu2 107.52(12) . .
Cu2 Cl3 Cu4A 84.73(12) . .
Cu4A Cl4 Cu4A 180.0 . 2_566
Cu4A Cl4 Cu2 72.78(7) . .
Cu4A Cl4 Cu2 107.22(7) 2_566 .
Cu4A Cl4 Cu2 107.22(7) . 2_566
Cu4A Cl4 Cu2 72.78(7) 2_566 2_566
Cu2 Cl4 Cu2 180.0 . 2_566
Cu4A Cl4 Cu1 105.87(7) . .
Cu4A Cl4 Cu1 74.13(7) 2_566 .
Cu2 Cl4 Cu1 64.81(4) . .
Cu2 Cl4 Cu1 115.19(4) 2_566 .
Cu4A Cl4 Cu1 74.13(7) . 2_566
Cu4A Cl4 Cu1 105.87(7) 2_566 2_566
Cu2 Cl4 Cu1 115.19(4) . 2_566
Cu2 Cl4 Cu1 64.81(4) 2_566 2_566
Cu1 Cl4 Cu1 180.0 . 2_566
Cu4A Cl4 Cu3 117.09(7) . 2_566
Cu4A Cl4 Cu3 62.91(7) 2_566 2_566
Cu2 Cl4 Cu3 76.25(5) . 2_566
Cu2 Cl4 Cu3 103.75(5) 2_566 2_566
Cu1 Cl4 Cu3 108.11(5) . 2_566
Cu1 Cl4 Cu3 71.89(5) 2_566 2_566
Cu4A Cl4 Cu3 62.91(7) . .
Cu4A Cl4 Cu3 117.09(7) 2_566 .
Cu2 Cl4 Cu3 103.75(5) . .
Cu2 Cl4 Cu3 76.25(5) 2_566 .
Cu1 Cl4 Cu3 71.89(5) . .
Cu1 Cl4 Cu3 108.11(5) 2_566 .
Cu3 Cl4 Cu3 180.0 2_566 .
C12 P1 C1 89.7(5) . .
C12 P1 Cu2 116.2(4) . .
C1 P1 Cu2 124.2(3) . .
C12 P1 Cu1 130.9(3) . .
C1 P1 Cu1 119.3(3) . .
Cu2 P1 Cu1 81.00(10) . .
C24 P2 C13 88.6(4) . .
C24 P2 Cu4A 133.7(4) . .
C13 P2 Cu4A 123.8(3) . .
C24 P2 Cu3 111.7(4) . .
C13 P2 Cu3 125.9(3) . .
Cu4A P2 Cu3 77.46(12) . .
C24 P2 Cu4 126.4(4) . .
C13 P2 Cu4 102.9(3) . .
Cu3 P2 Cu4 103.00(12) . .
C36 P3 C25 89.2(5) . .
C36 P3 Cu1 116.8(3) . .
C25 P3 Cu1 125.5(3) . .
C36 P3 Cu4 99.3(3) . 2_566
C25 P3 Cu4 105.7(3) . 2_566
Cu1 P3 Cu4 114.89(14) . 2_566
C36 P3 Cu4A 110.4(4) . 2_566
C25 P3 Cu4A 128.1(3) . 2_566
Cu1 P3 Cu4A 88.65(13) . 2_566
C12 N1 C6 113.4(8) . .
C12 N1 C7 122.8(8) . .
C6 N1 C7 123.8(8) . .
C24 N2 C18 114.6(8) . .
C24 N2 C19 120.7(8) . .
C18 N2 C19 124.6(7) . .
C36 N3 C30 113.0(8) . .
C36 N3 C31 122.8(8) . .
C30 N3 C31 124.2(8) . .
C2 C1 C6 121.5(9) . .
C2 C1 P1 128.8(7) . .
C6 C1 P1 109.7(7) . .
C3 C2 C1 116.1(9) . .
C2 C3 C4 122.2(10) . .
C5 C4 C3 121.3(9) . .
C4 C5 C6 118.1(9) . .
C1 C6 N1 112.7(8) . .
C1 C6 C5 120.7(9) . .
N1 C6 C5 126.6(8) . .
N1 C7 C8 113.8(8) . .
C10 C8 C7 112.3(8) . .
C10 C8 C9 110.3(10) . .
C7 C8 C9 111.3(9) . .
C10 C8 C11 110.7(9) . .
C7 C8 C11 104.0(9) . .
C9 C8 C11 107.9(10) . .
N1 C12 P1 114.5(7) . .
C18 C13 C14 118.8(8) . .
C18 C13 P2 112.2(7) . .
C14 C13 P2 128.9(7) . .
C15 C14 C13 119.3(10) . .
C14 C15 C16 120.2(10) . .
C17 C16 C15 120.9(9) . .
C16 C17 C18 118.9(10) . .
C17 C18 N2 126.9(9) . .
C17 C18 C13 121.8(9) . .
N2 C18 C13 111.3(8) . .
N2 C19 C20 115.8(8) . .
C21 C20 C19 111.3(9) . .
C21 C20 C23 110.9(10) . .
C19 C20 C23 110.3(8) . .
C21 C20 C22 110.5(8) . .
C19 C20 C22 104.5(9) . .
C23 C20 C22 109.1(10) . .
N2 C24 P2 113.2(7) . .
C26 C25 C30 118.4(9) . .
C26 C25 P3 131.5(8) . .
C30 C25 P3 110.1(7) . .
C27 C26 C25 120.0(10) . .
C26 C27 C28 120.9(10) . .
C29 C28 C27 121.1(10) . .
C28 C29 C30 119.0(10) . .
N3 C30 C29 127.3(9) . .
N3 C30 C25 112.0(8) . .
C29 C30 C25 120.6(9) . .
N3 C31 C32 115.2(8) . .
C35 C32 C33 110.5(10) . .
C35 C32 C31 112.8(9) . .
C33 C32 C31 109.6(9) . .
C35 C32 C34 108.5(10) . .
C33 C32 C34 110.0(10) . .
C31 C32 C34 105.4(9) . .
N3 C36 P3 115.7(7) . .
Cl5 Cu5 Cl5 180.0 . 2
C41 O1 C44 108.1(12) . .
O1 C41 C42 109.4(19) . .
O1 C41 C42A 99(4) . .
C41 C42 C43 99(2) . .
C43A C42A C41 115(5) . .
C44 C43 C42 105(3) . .
C44 C43A C42A 88(5) . .
O1 C44 C43A 114(3) . .
O1 C44 C43 106.6(18) . .
C54 O2 C51 104.2(13) . .
C54 O2 Cu4 120.7(12) . .
C51 O2 Cu4 121.3(9) . .
O2 C51 C52 114.5(12) . .
C51 C52 C53 96.3(11) . .
C54 C53 C52 100.0(11) . .
O2 C54 C53 113.9(16) . .

loop_
_geom_bond_atom_site_label_1
_geom_bond_atom_site_label_2
_geom_bond_distance
_geom_bond_site_symmetry_2
Cu1 P1 2.243(3) .
Cu1 P3 2.246(3) .
Cu1 Cl1 2.287(3) .
Cu1 Cl4 2.7180(16) .
Cu1 Cu2 2.909(2) .
Cu2 P1 2.236(3) .
Cu2 Cl2 2.271(3) .
Cu2 Cl3 2.285(3) .
Cu2 Cl4 2.7096(15) .
Cu3 P2 2.229(3) .
Cu3 Cl2 2.279(3) 2_566
Cu3 Cl1 2.296(3) .
Cu3 Cl4 2.7586(15) .
Cu3 Cu4A 2.776(4) .
Cu4 Cl3 2.240(3) .
Cu4 P3 2.246(3) 2_566
Cu4 O2 2.337(15) .
Cu4 P2 2.345(4) .
Cu4A P2 2.208(4) .
Cu4A P3 2.303(4) 2_566
Cu4A Cl3 2.349(4) .
Cu4A Cl4 2.551(3) .
Cl2 Cu3 2.279(3) 2_566
Cl4 Cu4A 2.551(3) 2_566
Cl4 Cu2 2.7097(15) 2_566
Cl4 Cu1 2.7180(16) 2_566
Cl4 Cu3 2.7586(15) 2_566
P1 C12 1.721(11) .
P1 C1 1.783(9) .
P2 C24 1.736(10) .
P2 C13 1.768(9) .
P3 C36 1.723(9) .
P3 C25 1.772(10) .
P3 Cu4 2.246(3) 2_566
P3 Cu4A 2.303(4) 2_566
N1 C12 1.326(12) .
N1 C6 1.404(11) .
N1 C7 1.500(12) .
N2 C24 1.346(12) .
N2 C18 1.382(13) .
N2 C19 1.483(12) .
N3 C36 1.326(12) .
N3 C30 1.396(12) .
N3 C31 1.475(12) .
C1 C2 1.399(13) .
C1 C6 1.399(12) .
C2 C3 1.386(14) .
C3 C4 1.412(14) .
C4 C5 1.340(13) .
C5 C6 1.408(13) .
C7 C8 1.527(14) .
C8 C10 1.479(15) .
C8 C9 1.551(15) .
C8 C11 1.556(14) .
C13 C18 1.389(12) .
C13 C14 1.417(14) .
C14 C15 1.383(14) .
C15 C16 1.398(14) .
C16 C17 1.378(15) .
C17 C18 1.381(13) .
C19 C20 1.532(14) .
C20 C21 1.518(14) .
C20 C23 1.532(15) .
C20 C22 1.549(14) .
C25 C26 1.392(13) .
C25 C30 1.430(13) .
C26 C27 1.382(15) .
C27 C28 1.388(15) .
C28 C29 1.367(15) .
C29 C30 1.400(13) .
C31 C32 1.542(13) .
C32 C35 1.504(16) .
C32 C33 1.516(14) .
C32 C34 1.546(15) .
Cu5 Cl5 2.095(4) .
Cu5 Cl5 2.095(4) 2
O1 C41 1.393(17) .
O1 C44 1.398(17) .
C41 C42 1.48(2) .
C41 C42A 1.51(2) .
C42 C43 1.50(2) .
C42A C43A 1.50(2) .
C43 C44 1.50(2) .
C43A C44 1.50(2) .
O2 C54 1.332(18) .
O2 C51 1.431(16) .
C51 C52 1.499(18) .
C52 C53 1.62(2) .
C53 C54 1.49(2) .
